data_2201136
loop_
_publ_author_name
'Marciniak, Bernard'
'Pavlyuk, Volodymyr'
'Deska, Malgorzata'

_publ_section_title
;
 6-(2-Hydroxyethyl)benzo[<i>f</i>]-1,7-naphthyridin-6-ium bromide
;
_journal_issue 5
_journal_name_full 'Acta Crystallographica Section E'
_journal_page_first o489
_journal_page_last o491
_journal_paper_doi 10.1107/S1600536802005378
_journal_volume 58
_journal_year 2002
_chemical_formula_iupac 'C14 H13 N2 O 1+, Br 1-'
_chemical_formula_moiety 'C14 H13 N2 O 1+, Br 1-'
_chemical_formula_sum 'C14 H13 Br N2 O'
_chemical_formula_weight 305.17
_chemical_melting_point 514
_chemical_name_common 'C14 H13 N2 O Br'
_chemical_name_systematic
;
 ?
;
_space_group_IT_number 144
_symmetry_cell_setting trigonal
_symmetry_space_group_name_Hall 'P 31'
_symmetry_space_group_name_H-M 'P 31'
_atom_sites_solution_hydrogens geom
_atom_sites_solution_primary direct
_atom_sites_solution_secondary difmap
_audit_creation_method SHELXL-97
_cell_angle_alpha 90.00
_cell_angle_beta 90.00
_cell_angle_gamma 120.00
_cell_formula_units_Z 3
_cell_length_a 7.0570(10)
_cell_length_b 7.0570(10)
_cell_length_c 22.372(4)
_cell_measurement_reflns_used 45
_cell_measurement_temperature 293(2)
_cell_measurement_theta_max 24.00
_cell_measurement_theta_min 3.00
_cell_volume 964.9(3)
_computing_cell_refinement 'DARCH software'
_computing_data_collection 'DARCH software'
_computing_data_reduction 'DARCH software'
_computing_molecular_graphics 'ORTEP-3 (Farrugia, 1997) and PLATON (Spek, 2000)'
_computing_publication_material SHELXL97
_computing_structure_refinement 'SHELXL97 (Sheldrick, 1997)'
_computing_structure_solution 'SHELXS97 (Sheldrick, 1990)'
_diffrn_ambient_temperature 293(2)
_diffrn_measured_fraction_theta_full 0.951
_diffrn_measured_fraction_theta_max 0.951
_diffrn_measurement_device_type DARCH-1
_diffrn_measurement_method \w-2\q
_diffrn_radiation_monochromator graphite
_diffrn_radiation_source 'BSW X-ray tube'
_diffrn_radiation_type MoK\a
_diffrn_radiation_wavelength 0.71069
_diffrn_reflns_av_R_equivalents 0.0210
_diffrn_reflns_av_sigmaI/netI 0.0238
_diffrn_reflns_limit_h_max 4
_diffrn_reflns_limit_h_min -9
_diffrn_reflns_limit_k_max 8
_diffrn_reflns_limit_k_min 0
_diffrn_reflns_limit_l_max 26
_diffrn_reflns_limit_l_min 0
_diffrn_reflns_number 1416
_diffrn_reflns_theta_full 27.42
_diffrn_reflns_theta_max 27.42
_diffrn_reflns_theta_min 2.73
_diffrn_standards_decay_% 0
_diffrn_standards_interval_count 0
_diffrn_standards_interval_time 0
_diffrn_standards_number 0
_exptl_absorpt_coefficient_mu 3.184
_exptl_absorpt_correction_T_max .682
_exptl_absorpt_correction_T_min .431
_exptl_absorpt_correction_type empirical
_exptl_absorpt_process_details '(DIFABS; Walker & Stuart, 1983)'
_exptl_crystal_colour 'clear pale yellow'
_exptl_crystal_density_diffrn 1.576
_exptl_crystal_density_meas ?
_exptl_crystal_density_method 'not measured'
_exptl_crystal_description tablet
_exptl_crystal_F_000 462
_exptl_crystal_size_max .25
_exptl_crystal_size_mid .25
_exptl_crystal_size_min .12
_refine_diff_density_max 0.122
_refine_diff_density_min -0.107
_refine_ls_abs_structure_details 'Flack (1983)'
_refine_ls_abs_structure_Flack 0.025(15)
_refine_ls_extinction_method none
_refine_ls_goodness_of_fit_ref 1.042
_refine_ls_hydrogen_treatment constr
_refine_ls_matrix_type full
_refine_ls_number_parameters 168
_refine_ls_number_reflns 1416
_refine_ls_number_restraints 1
_refine_ls_restrained_S_all 1.042
_refine_ls_R_factor_all 0.0247
_refine_ls_R_factor_gt 0.0216
_refine_ls_shift/su_max 0.031
_refine_ls_shift/su_mean 0.008
_refine_ls_structure_factor_coef Fsqd
_refine_ls_weighting_details 'calc w = 1/[\s^2^(Fo^2^)+(0.0240P)^2^+0.0222P] where P = (Fo^2^+2Fc^2^)/3'
_refine_ls_weighting_scheme calc
_refine_ls_wR_factor_gt 0.0670
_refine_ls_wR_factor_ref 0.0678
_reflns_number_gt 1250
_reflns_number_total 1416
_reflns_threshold_expression I>2\s(I)
_cod_data_source_file na6144.cif
_cod_data_source_block I
_cod_depositor_comments
;
The following automatic conversions were performed:
'_symmetry_cell_setting' value 'Trigonal' changed to 'trigonal' according
to '/home/saulius/struct/CIF-dictionaries/cif_core.dic' dictionary named
'cif_core.dic' version 2.4.1 from 2010-06-29.

Automatic conversion script
Id: cif_fix_enum 1527 2010-12-29 10:47:43Z saulius 

The following automatic conversions were performed:

'_symmetry_cell_setting' value 'Trigonal' changed to 'trigonal'
according to /home/saulius/struct/CIF-dictionaries/cif_core.dic
dictionary named 'cif_core.dic' version 2.4.1 from 2010-06-29.

Automatic conversion script
Id: cif_fix_values 1715 2011-07-08 13:25:40Z adriana 

The following automatic conversions were performed:

'_exptl_crystal_density_meas' value 'not measured' was changed to '?'
- the value is perceived as not measured.

Automatic conversion script
Id: cif_fix_values 3008 2015-01-20 13:52:24Z robertas 
;
_cod_database_code 2201136
_cod_database_fobs_code 2201136

loop_
_symmetry_equiv_pos_as_xyz
'x, y, z'
'-y, x-y, z+1/3'
'-x+y, -x, z+2/3'

loop_
_atom_site_label
_atom_site_fract_x
_atom_site_fract_y
_atom_site_fract_z
_atom_site_U_iso_or_equiv
_atom_site_adp_type
_atom_site_calc_flag
_atom_site_refinement_flags
_atom_site_occupancy
_atom_site_disorder_assembly
_atom_site_disorder_group
_atom_site_type_symbol
Br 0.50948(10) 0.34260(9) 0.33326(3) 0.09973(19) Uani d . 1 . . Br
O 0.7126(8) 0.1043(8) 0.41541(19) 0.1154(13) Uani d . 1 . . O
H0 0.8246 0.2108 0.4030 0.053(4) Uiso calc R 1 . . H
N1 0.9073(7) 0.1169(8) 0.29451(17) 0.0870(10) Uani d . 1 . . N
N2 1.1740(8) 0.6903(8) 0.2816(2) 0.0950(13) Uani d . 1 . . N
C1 1.0229(10) 0.3283(13) 0.3058(3) 0.1074(18) Uani d . 1 . . C
H1 1.0837 0.3757 0.3435 0.129 Uiso calc R 1 . . H
C2 1.0555(9) 0.4838(9) 0.2612(2) 0.0878(13) Uani d . 1 . . C
C3 1.2145(10) 0.8416(11) 0.2434(3) 0.1036(18) Uani d . 1 . . C
H3 1.3000 0.9873 0.2548 0.124 Uiso calc R 1 . . H
C4 1.1308(12) 0.7910(12) 0.1835(3) 0.117(2) Uani d . 1 . . C
H4 1.1606 0.9075 0.1583 0.140 Uiso calc R 1 . . H
C5 1.0127(12) 0.5879(10) 0.1612(3) 0.1049(18) Uani d . 1 . . C
H5 0.9628 0.5566 0.1220 0.126 Uiso calc R 1 . . H
C6 0.9717(10) 0.4194(9) 0.2072(3) 0.0928(14) Uani d . 1 . . C
C7 0.8368(10) 0.1816(10) 0.1946(3) 0.0955(16) Uani d . 1 . . C
C8 0.7443(8) 0.0976(8) 0.1361(2) 0.0817(12) Uani d . 1 . . C
H8 0.7646 0.1940 0.1052 0.098 Uiso calc R 1 . . H
C9 0.6302(8) -0.1175(9) 0.1266(2) 0.0945(15) Uani d . 1 . . C
H9 0.5737 -0.1687 0.0887 0.113 Uiso calc R 1 . . H
C10 0.5919(11) -0.2728(11) 0.1734(2) 0.0984(18) Uani d . 1 . . C
H10 0.5101 -0.4226 0.1664 0.118 Uiso calc R 1 . . H
C11 0.6808(9) -0.1918(10) 0.2291(3) 0.0965(15) Uani d . 1 . . C
H11 0.6563 -0.2889 0.2602 0.116 Uiso calc R 1 . . H
C12 0.8075(10) 0.0346(9) 0.2396(2) 0.0916(15) Uani d . 1 . . C
C13 0.8691(7) -0.0325(8) 0.3457(2) 0.0787(12) Uani d . 1 . . C
H13A 0.9981 0.0319 0.3709 0.053(4) Uiso calc R 1 . . H
H13B 0.8500 -0.1696 0.3304 0.053(4) Uiso calc R 1 . . H
C14 0.6734(10) -0.0802(10) 0.3833(2) 0.0910(15) Uani d . 1 . . C
H14A 0.5468 -0.1259 0.3577 0.053(4) Uiso calc R 1 . . H
H14B 0.6420 -0.1989 0.4107 0.053(4) Uiso calc R 1 . . H

loop_
_atom_site_aniso_label
_atom_site_aniso_U_11
_atom_site_aniso_U_22
_atom_site_aniso_U_33
_atom_site_aniso_U_12
_atom_site_aniso_U_13
_atom_site_aniso_U_23
Br 0.1085(4) 0.0948(4) 0.0962(3) 0.0510(3) -0.0064(3) -0.0019(3)
O 0.138(4) 0.111(3) 0.096(3) 0.061(3) 0.017(3) -0.009(2)
N1 0.086(3) 0.102(3) 0.067(2) 0.043(2) 0.0114(18) 0.017(2)
N2 0.120(3) 0.095(3) 0.080(3) 0.062(3) 0.020(2) 0.018(2)
C1 0.095(4) 0.128(5) 0.087(3) 0.046(4) 0.011(3) 0.009(4)
C2 0.100(3) 0.085(3) 0.079(3) 0.047(3) -0.009(3) -0.005(2)
C3 0.088(4) 0.106(4) 0.125(5) 0.055(3) -0.004(3) -0.032(4)
C4 0.141(6) 0.123(5) 0.091(4) 0.071(5) 0.027(4) 0.015(4)
C5 0.136(5) 0.106(4) 0.101(4) 0.081(4) -0.006(4) -0.013(3)
C6 0.101(4) 0.090(3) 0.088(3) 0.049(3) 0.013(3) 0.003(3)
C7 0.112(4) 0.108(4) 0.090(3) 0.073(4) -0.011(3) -0.010(3)
C8 0.091(3) 0.087(3) 0.060(3) 0.039(3) -0.005(2) -0.004(2)
C9 0.080(3) 0.102(4) 0.077(3) 0.027(3) -0.011(2) -0.014(3)
C10 0.135(5) 0.116(4) 0.066(3) 0.079(4) 0.027(3) 0.008(3)
C11 0.107(4) 0.098(4) 0.094(4) 0.058(3) -0.011(3) -0.011(3)
C12 0.126(5) 0.097(4) 0.060(2) 0.062(3) 0.018(3) 0.005(2)
C13 0.075(3) 0.075(3) 0.057(2) 0.016(2) -0.0098(19) -0.0065(19)
C14 0.117(4) 0.106(4) 0.079(3) 0.078(4) 0.009(3) 0.011(3)

loop_
_atom_type_symbol
_atom_type_description
_atom_type_scat_dispersion_real
_atom_type_scat_dispersion_imag
_atom_type_scat_source
C C 0.0033 0.0016 'International Tables Vol C Tables 4.2.6.8 and 6.1.1.4'
H H 0.0000 0.0000 'International Tables Vol C Tables 4.2.6.8 and 6.1.1.4'
N N 0.0061 0.0033 'International Tables Vol C Tables 4.2.6.8 and 6.1.1.4'
O O 0.0106 0.0060 'International Tables Vol C Tables 4.2.6.8 and 6.1.1.4'
Br Br -0.2901 2.4595 'International Tables Vol C Tables 4.2.6.8 and 6.1.1.4'

loop_
_geom_angle_atom_site_label_1
_geom_angle_atom_site_label_2
_geom_angle_atom_site_label_3
_geom_angle
C14 O H0 109.5
C1 N1 C12 122.7(5)
C1 N1 C13 116.4(4)
C12 N1 C13 120.6(4)
C3 N2 C2 115.8(5)
N1 C1 C2 120.8(5)
N1 C1 H1 119.6
C2 C1 H1 119.6
C6 C2 N2 127.6(5)
C6 C2 C1 120.5(6)
N2 C2 C1 111.9(5)
N2 C3 C4 121.5(6)
N2 C3 H3 119.3
C4 C3 H3 119.3
C5 C4 C3 124.8(7)
C5 C4 H4 117.6
C3 C4 H4 117.6
C4 C5 C6 111.4(6)
C4 C5 H5 124.3
C6 C5 H5 124.3
C2 C6 C7 119.1(5)
C2 C6 C5 118.9(5)
C7 C6 C5 122.1(5)
C12 C7 C8 118.8(5)
C12 C7 C6 118.7(5)
C8 C7 C6 122.5(5)
C9 C8 C7 120.2(5)
C9 C8 H8 119.9
C7 C8 H8 119.9
C8 C9 C10 121.8(5)
C8 C9 H9 119.1
C10 C9 H9 119.1
C11 C10 C9 117.8(6)
C11 C10 H10 121.1
C9 C10 H10 121.1
C10 C11 C12 121.3(6)
C10 C11 H11 119.4
C12 C11 H11 119.4
C7 C12 N1 118.3(5)
C7 C12 C11 120.1(5)
N1 C12 C11 121.6(5)
N1 C13 C14 114.2(4)
N1 C13 H13A 108.7
C14 C13 H13A 108.7
N1 C13 H13B 108.7
C14 C13 H13B 108.7
H13A C13 H13B 107.6
O C14 C13 110.5(5)
O C14 H14A 109.6
C13 C14 H14A 109.6
O C14 H14B 109.6
C13 C14 H14B 109.6
H14A C14 H14B 108.1

loop_
_geom_bond_atom_site_label_1
_geom_bond_atom_site_label_2
_geom_bond_site_symmetry_2
_geom_bond_distance
_geom_bond_publ_flag
O C14 . 1.389(6) ?
O H0 . 0.8200 ?
N1 C1 . 1.318(8) ?
N1 C12 . 1.390(7) ?
N1 C13 . 1.487(6) ?
N2 C3 . 1.283(8) ?
N2 C2 . 1.347(7) ?
C1 C2 . 1.414(8) ?
C1 H1 . 0.9300 ?
C2 C6 . 1.321(7) ?
C3 C4 . 1.436(10) ?
C3 H3 . 0.9300 ?
C4 C5 . 1.343(9) ?
C4 H4 . 0.9300 ?
C5 C6 . 1.487(8) ?
C5 H5 . 0.9300 ?
C6 C7 . 1.485(8) ?
C7 C12 . 1.385(8) ?
C7 C8 . 1.450(7) ?
C8 C9 . 1.333(7) ?
C8 H8 . 0.9300 ?
C9 C10 . 1.439(8) ?
C9 H9 . 0.9300 ?
C10 C11 . 1.384(8) ?
C10 H10 . 0.9300 ?
C11 C12 . 1.407(8) ?
C11 H11 . 0.9300 ?
C13 C14 . 1.504(7) ?
C13 H13A . 0.9700 ?
C13 H13B . 0.9700 ?
C14 H14A . 0.9700 ?
C14 H14B . 0.9700 ?

loop_
_geom_hbond_atom_site_label_D
_geom_hbond_atom_site_label_H
_geom_hbond_atom_site_label_A
_geom_hbond_site_symmetry_A
_geom_hbond_distance_DH
_geom_hbond_distance_HA
_geom_hbond_distance_DA
_geom_hbond_angle_DHA
C3 H3 Br 1_665 0.93 2.80 3.676(6) 157
C5 H5 Br 3_664 0.93 2.84 3.773(7) 176
C10 H10 O 3_654 0.93 2.59 3.378(8) 142
C11 H11 Br 1_545 0.93 2.80 3.704(6) 166

loop_
_geom_torsion_atom_site_label_1
_geom_torsion_atom_site_label_2
_geom_torsion_atom_site_label_3
_geom_torsion_atom_site_label_4
_geom_torsion
C12 N1 C1 C2 -1.6(8)
C13 N1 C1 C2 -175.6(5)
C3 N2 C2 C6 -2.0(9)
C3 N2 C2 C1 178.7(5)
N1 C1 C2 C6 -0.5(9)
N1 C1 C2 N2 178.9(5)
C2 N2 C3 C4 2.2(9)
N2 C3 C4 C5 -2.6(11)
C3 C4 C5 C6 2.0(10)
N2 C2 C6 C7 -177.3(5)
C1 C2 C6 C7 2.0(8)
N2 C2 C6 C5 1.7(9)
C1 C2 C6 C5 -179.0(6)
C4 C5 C6 C2 -1.6(8)
C4 C5 C6 C7 177.4(6)
C2 C6 C7 C12 -1.5(8)
C5 C6 C7 C12 179.5(6)
C2 C6 C7 C8 -178.2(6)
C5 C6 C7 C8 2.8(9)
C12 C7 C8 C9 1.1(9)
C6 C7 C8 C9 177.8(5)
C7 C8 C9 C10 0.9(9)
C8 C9 C10 C11 -1.0(8)
C9 C10 C11 C12 -1.0(8)
C8 C7 C12 N1 176.4(5)
C6 C7 C12 N1 -0.4(8)
C8 C7 C12 C11 -3.1(9)
C6 C7 C12 C11 -179.9(5)
C1 N1 C12 C7 2.0(8)
C13 N1 C12 C7 175.8(5)
C1 N1 C12 C11 -178.5(5)
C13 N1 C12 C11 -4.8(8)
C10 C11 C12 C7 3.1(9)
C10 C11 C12 N1 -176.4(5)
C1 N1 C13 C14 86.0(5)
C12 N1 C13 C14 -88.2(6)
N1 C13 C14 O -70.1(5)

loop_
_cod_related_entry_id
_cod_related_entry_database
_cod_related_entry_code
1 ChemSpider 21132369
